data_4319958
loop_
_publ_author_name
'Elvira C. Riesgo'
'Yi-Zhen Hu'
'Fr\'ed\'eric Bouvier'
'Randolph P. Thummel'
'Donald V. Scaltrito'
'Gerald J. Meyer'

_publ_section_title
;
 Crowded Cu(I) Complexes Involving Benzo[h]quinoline: \p-Stacking Effects
 and Long-Lived Excited States
;
_journal_name_full 'Inorganic Chemistry'
_journal_page_first 3413
_journal_page_last 3422
_journal_paper_doi 10.1021/ic010297h
_journal_volume 40
_journal_year 2001
_chemical_formula_moiety 'C40 H24 N4 Cu +, Cl O4 -'
_chemical_formula_sum 'C40 H24 Cl Cu N4 O4'
_chemical_formula_weight 723.62
_chemical_name_systematic
;
 ?
;
_space_group_IT_number 2
_symmetry_cell_setting triclinic
_symmetry_space_group_name_Hall '-P 1'
_symmetry_space_group_name_H-M 'P -1'
_atom_sites_solution_hydrogens geom
_atom_sites_solution_primary direct
_atom_sites_solution_secondary difmap
_audit_creation_method SHELXL-97
_cell_angle_alpha 69.120(14)
_cell_angle_beta 88.995(14)
_cell_angle_gamma 69.676(13)
_cell_formula_units_Z 2
_cell_length_a 11.195(3)
_cell_length_b 12.439(3)
_cell_length_c 13.072(3)
_cell_measurement_reflns_used 38
_cell_measurement_temperature 223(2)
_cell_measurement_theta_max 15.
_cell_measurement_theta_min 7.5
_cell_volume 1583.1(7)
_computing_cell_refinement 'Bruker Xscans'
_computing_data_collection 'Bruker Xscans'
_computing_data_reduction 'Bruker Xscans'
_computing_structure_refinement 'SHELXL-97 (Sheldrick, 1997)'
_computing_structure_solution 'SHELXS-97 (Sheldrick, 1990)'
_diffrn_ambient_temperature 223(2)
_diffrn_measured_fraction_theta_full 0.968
_diffrn_measured_fraction_theta_max 0.968
_diffrn_measurement_device_type 'Siemens P4'
_diffrn_measurement_method '2\q/\w scans'
_diffrn_radiation_monochromator graphite
_diffrn_radiation_source 'fine-focus sealed tube'
_diffrn_radiation_type MoK\a
_diffrn_radiation_wavelength 0.71073
_diffrn_reflns_av_R_equivalents 0.0177
_diffrn_reflns_av_sigmaI/netI 0.0275
_diffrn_reflns_limit_h_max 11
_diffrn_reflns_limit_h_min -11
_diffrn_reflns_limit_k_max 12
_diffrn_reflns_limit_k_min -12
_diffrn_reflns_limit_l_max 14
_diffrn_reflns_limit_l_min 0
_diffrn_reflns_number 4748
_diffrn_reflns_theta_full 22.50
_diffrn_reflns_theta_max 22.50
_diffrn_reflns_theta_min 2.00
_diffrn_standards_decay_% 0.0
_diffrn_standards_interval_count 97
_diffrn_standards_number 3
_exptl_absorpt_coefficient_mu 0.826
_exptl_absorpt_correction_T_max 0.7845
_exptl_absorpt_correction_T_min 0.6849
_exptl_absorpt_correction_type empirical
_exptl_crystal_colour Reddish-brown
_exptl_crystal_density_diffrn 1.518
_exptl_crystal_density_method 'not measured'
_exptl_crystal_description 'Flat column'
_exptl_crystal_F_000 740
_exptl_crystal_size_max 0.55
_exptl_crystal_size_mid 0.20
_exptl_crystal_size_min 0.15
_refine_diff_density_max 0.760
_refine_diff_density_min -0.332
_refine_diff_density_rms 0.060
_refine_ls_extinction_method none
_refine_ls_goodness_of_fit_ref 1.042
_refine_ls_hydrogen_treatment mixed
_refine_ls_matrix_type full
_refine_ls_number_parameters 451
_refine_ls_number_reflns 4012
_refine_ls_number_restraints 0
_refine_ls_restrained_S_all 1.042
_refine_ls_R_factor_all 0.0489
_refine_ls_R_factor_gt 0.0385
_refine_ls_shift/su_max 0.037
_refine_ls_shift/su_mean 0.005
_refine_ls_structure_factor_coef Fsqd
_refine_ls_weighting_details 'calc w=1/[\s^2^(Fo^2^)+(0.0637P)^2^+1.8051P] where P=(Fo^2^+2Fc^2^)/3'
_refine_ls_weighting_scheme calc
_refine_ls_wR_factor_gt 0.1030
_refine_ls_wR_factor_ref 0.1142
_reflns_number_gt 3262
_reflns_number_total 4012
_reflns_threshold_expression >4sigma(I)
_cod_data_source_file ic010297h.cif
_cod_data_source_block k384
_cod_depositor_comments
;
The following automatic conversions were performed:

'_symmetry_cell_setting' value 'Triclinic' changed to 'triclinic'
according to the built-in table from CIF Core dictionary named
'cif_core.dic' version 2.4.1 from 2010-06-29.

Automatic conversion script
Id: cif_fix_values 1646 2011-03-28 12:23:43Z adriana 
;
_cod_original_cell_volume 1583.2(7)
_cod_database_code 4319958

loop_
_symmetry_equiv_pos_as_xyz
'x, y, z'
'-x, -y, -z'

loop_
_atom_site_label
_atom_site_type_symbol
_atom_site_fract_x
_atom_site_fract_y
_atom_site_fract_z
_atom_site_U_iso_or_equiv
_atom_site_adp_type
_atom_site_occupancy
_atom_site_symmetry_multiplicity
_atom_site_calc_flag
_atom_site_refinement_flags
_atom_site_disorder_assembly
_atom_site_disorder_group
Cu Cu 0.43745(4) 0.79063(4) 0.73962(3) 0.03713(18) Uani 1 1 d . . .
N1 N 0.5413(3) 0.8955(3) 0.7318(2) 0.0346(7) Uani 1 1 d . . .
C2 C 0.5498(4) 0.9536(3) 0.7978(3) 0.0425(9) Uani 1 1 d . . .
H2 H 0.4968 0.9519 0.8545 0.051 Uiso 1 1 calc R . .
C3 C 0.6328(4) 1.0166(4) 0.7872(4) 0.0516(11) Uani 1 1 d . . .
H3 H 0.6325 1.0602 0.8330 0.062 Uiso 1 1 calc R . .
C4 C 0.7141(4) 1.0141(4) 0.7102(4) 0.0560(12) Uani 1 1 d . . .
H4 H 0.7730 1.0540 0.7038 0.067 Uiso 1 1 calc R . .
C5 C 0.7113(4) 0.9524(3) 0.6394(3) 0.0467(10) Uani 1 1 d . . .
C6 C 0.7982(4) 0.9398(4) 0.5590(4) 0.0645(13) Uani 1 1 d . . .
H6 H 0.8623 0.9738 0.5521 0.077 Uiso 1 1 calc R . .
C7 C 0.7897(4) 0.8808(4) 0.4942(4) 0.0633(13) Uani 1 1 d . . .
H7 H 0.8504 0.8713 0.4444 0.076 Uiso 1 1 calc R . .
C8 C 0.6911(4) 0.8310(4) 0.4976(3) 0.0505(11) Uani 1 1 d . . .
C9 C 0.6766(5) 0.7726(4) 0.4294(3) 0.0603(13) Uani 1 1 d . . .
H9 H 0.7356 0.7612 0.3786 0.072 Uiso 1 1 calc R . .
C10 C 0.5770(5) 0.7306(4) 0.4345(3) 0.0529(11) Uani 1 1 d . . .
C11 C 0.5595(6) 0.6706(4) 0.3635(4) 0.0675(14) Uani 1 1 d . . .
H11 H 0.6181 0.6585 0.3125 0.081 Uiso 1 1 calc R . .
C12 C 0.4627(6) 0.6319(4) 0.3682(3) 0.0704(16) Uani 1 1 d . . .
H12 H 0.4570 0.5888 0.3234 0.085 Uiso 1 1 calc R . .
C13 C 0.3652(5) 0.6538(4) 0.4404(3) 0.0598(13) Uani 1 1 d . . .
C14 C 0.2595(6) 0.6212(5) 0.4397(4) 0.0766(16) Uani 1 1 d . . .
H14 H 0.2525 0.5808 0.3928 0.092 Uiso 1 1 calc R . .
C15 C 0.1646(6) 0.6453(5) 0.5044(5) 0.0834(17) Uani 1 1 d . . .
H15 H 0.0945 0.6206 0.5027 0.100 Uiso 1 1 calc R . .
C16 C 0.1729(5) 0.7074(5) 0.5740(4) 0.0707(14) Uani 1 1 d . . .
H16 H 0.1076 0.7261 0.6181 0.085 Uiso 1 1 calc R . .
C17 C 0.2766(4) 0.7401(4) 0.5763(3) 0.0515(10) Uani 1 1 d . . .
H17 H 0.2815 0.7818 0.6227 0.062 Uiso 1 1 calc R . .
C18 C 0.3765(4) 0.7139(3) 0.5121(3) 0.0461(10) Uani 1 1 d . . .
C19 C 0.4874(4) 0.7485(3) 0.5121(3) 0.0415(9) Uani 1 1 d . . .
N20 N 0.5042(3) 0.7996(2) 0.5838(2) 0.0351(7) Uani 1 1 d . . .
C21 C 0.6019(3) 0.8410(3) 0.5754(3) 0.0386(9) Uani 1 1 d . . .
C22 C 0.6183(3) 0.8980(3) 0.6504(3) 0.0354(9) Uani 1 1 d . . .
N23 N 0.2653(3) 0.8363(2) 0.7936(2) 0.0309(7) Uani 1 1 d . . .
C24 C 0.1819(4) 0.9462(3) 0.7858(3) 0.0380(9) Uani 1 1 d . . .
H24 H 0.2063 1.0152 0.7563 0.046 Uiso 1 1 calc R . .
C25 C 0.0605(4) 0.9639(4) 0.8191(3) 0.0437(9) Uani 1 1 d . . .
H25 H 0.0052 1.0431 0.8134 0.052 Uiso 1 1 calc R . .
C26 C 0.0220(3) 0.8662(3) 0.8600(3) 0.0412(9) Uani 1 1 d . . .
H26 H -0.0609 0.8775 0.8808 0.049 Uiso 1 1 calc R . .
C27 C 0.1075(3) 0.7474(3) 0.8710(3) 0.0337(8) Uani 1 1 d . . .
C28 C 0.0742(4) 0.6405(4) 0.9130(3) 0.0398(9) Uani 1 1 d . . .
H28 H -0.0093 0.6484 0.9309 0.048 Uiso 1 1 calc R . .
C29 C 0.1617(3) 0.5278(3) 0.9274(3) 0.0390(9) Uani 1 1 d . . .
H29 H 0.1374 0.4585 0.9531 0.047 Uiso 1 1 calc R . .
C30 C 0.2908(3) 0.5122(3) 0.9041(3) 0.0307(8) Uani 1 1 d . . .
C31 C 0.3854(3) 0.3969(3) 0.9255(3) 0.0336(8) Uani 1 1 d . . .
H31 H 0.3647 0.3256 0.9550 0.040 Uiso 1 1 calc R . .
C32 C 0.5096(3) 0.3855(3) 0.9039(3) 0.0296(8) Uani 1 1 d . . .
C33 C 0.6082(3) 0.2663(3) 0.9255(3) 0.0354(8) Uani 1 1 d . . .
H33 H 0.5887 0.1946 0.9573 0.042 Uiso 1 1 calc R . .
C34 C 0.7268(4) 0.2560(3) 0.9009(3) 0.0390(9) Uani 1 1 d . . .
H34 H 0.7887 0.1771 0.9142 0.047 Uiso 1 1 calc R . .
C35 C 0.7623(3) 0.3620(3) 0.8547(3) 0.0342(8) Uani 1 1 d . . .
C36 C 0.8871(3) 0.3502(3) 0.8296(3) 0.0403(9) Uani 1 1 d . . .
H36 H 0.9479 0.2711 0.8416 0.048 Uiso 1 1 calc R . .
C37 C 0.9229(4) 0.4497(4) 0.7885(3) 0.0446(10) Uani 1 1 d . . .
H37 H 1.0065 0.4398 0.7697 0.054 Uiso 1 1 calc R . .
C38 C 0.8342(4) 0.5671(4) 0.7742(3) 0.0432(9) Uani 1 1 d . . .
H38 H 0.8589 0.6361 0.7475 0.052 Uiso 1 1 calc R . .
C39 C 0.7110(3) 0.5819(3) 0.7990(3) 0.0340(8) Uani 1 1 d . . .
H39 H 0.6532 0.6610 0.7909 0.041 Uiso 1 1 calc R . .
C40 C 0.6695(3) 0.4816(3) 0.8363(3) 0.0295(8) Uani 1 1 d . . .
C41 C 0.5389(3) 0.4945(3) 0.8581(2) 0.0275(8) Uani 1 1 d . . .
N42 N 0.4467(2) 0.6085(2) 0.8351(2) 0.0260(6) Uani 1 1 d . . .
C43 C 0.3269(3) 0.6156(3) 0.8592(2) 0.0275(8) Uani 1 1 d . . .
C44 C 0.2303(3) 0.7371(3) 0.8402(3) 0.0290(8) Uani 1 1 d . . .
Cl Cl 0.24623(8) 0.15173(8) 0.91646(8) 0.0414(3) Uani 1 1 d . . .
O1 O 0.1927(3) 0.2321(2) 0.9742(2) 0.0510(7) Uani 1 1 d . . .
O2 O 0.1901(3) 0.2080(3) 0.8044(2) 0.0637(8) Uani 1 1 d . . .
O3 O 0.2195(4) 0.0428(3) 0.9672(3) 0.0914(13) Uani 1 1 d . . .
O4 O 0.3802(3) 0.1237(4) 0.9226(4) 0.1017(15) Uani 1 1 d . . .

loop_
_atom_site_aniso_label
_atom_site_aniso_U_11
_atom_site_aniso_U_22
_atom_site_aniso_U_33
_atom_site_aniso_U_23
_atom_site_aniso_U_13
_atom_site_aniso_U_12
Cu 0.0378(3) 0.0392(3) 0.0372(3) -0.0145(2) 0.0119(2) -0.0174(2)
N1 0.0348(16) 0.0304(16) 0.0342(16) -0.0104(13) 0.0038(13) -0.0082(13)
C2 0.043(2) 0.037(2) 0.044(2) -0.0159(17) -0.0018(17) -0.0097(18)
C3 0.056(3) 0.038(2) 0.054(3) -0.0100(19) -0.013(2) -0.017(2)
C4 0.049(3) 0.041(2) 0.062(3) 0.003(2) -0.018(2) -0.020(2)
C5 0.038(2) 0.036(2) 0.045(2) 0.0071(18) -0.0013(18) -0.0123(18)
C6 0.045(3) 0.062(3) 0.065(3) 0.005(2) 0.007(2) -0.024(2)
C7 0.049(3) 0.066(3) 0.050(3) 0.002(2) 0.021(2) -0.017(2)
C8 0.051(3) 0.047(2) 0.031(2) -0.0013(18) 0.0116(18) -0.006(2)
C9 0.064(3) 0.057(3) 0.033(2) -0.008(2) 0.020(2) -0.001(2)
C10 0.069(3) 0.043(2) 0.0240(19) -0.0094(17) 0.0036(19) 0.003(2)
C11 0.096(4) 0.056(3) 0.037(2) -0.023(2) 0.006(2) -0.006(3)
C12 0.117(5) 0.045(3) 0.033(2) -0.023(2) -0.009(3) -0.001(3)
C13 0.088(4) 0.042(2) 0.037(2) -0.0114(19) -0.017(2) -0.011(2)
C14 0.117(5) 0.062(3) 0.054(3) -0.028(2) -0.021(3) -0.029(3)
C15 0.096(4) 0.085(4) 0.077(4) -0.025(3) -0.026(3) -0.046(3)
C16 0.070(3) 0.091(4) 0.062(3) -0.032(3) -0.003(2) -0.039(3)
C17 0.061(3) 0.059(3) 0.036(2) -0.0181(19) -0.005(2) -0.024(2)
C18 0.069(3) 0.034(2) 0.0245(19) -0.0080(16) -0.0058(19) -0.009(2)
C19 0.056(2) 0.031(2) 0.0228(18) -0.0067(15) -0.0010(17) -0.0015(18)
N20 0.0401(18) 0.0305(16) 0.0240(15) -0.0057(12) 0.0022(13) -0.0049(14)
C21 0.037(2) 0.031(2) 0.0282(19) 0.0012(15) 0.0043(16) -0.0018(17)
C22 0.032(2) 0.0270(18) 0.0325(19) 0.0007(15) -0.0022(16) -0.0054(16)
N23 0.0328(16) 0.0303(17) 0.0308(15) -0.0130(12) 0.0038(12) -0.0112(14)
C24 0.044(2) 0.033(2) 0.041(2) -0.0190(16) 0.0068(17) -0.0139(18)
C25 0.038(2) 0.040(2) 0.050(2) -0.0239(18) 0.0074(18) -0.0039(18)
C26 0.028(2) 0.047(2) 0.047(2) -0.0213(18) 0.0085(16) -0.0088(18)
C27 0.033(2) 0.043(2) 0.0290(18) -0.0170(16) 0.0058(15) -0.0153(17)
C28 0.033(2) 0.054(3) 0.042(2) -0.0218(18) 0.0141(16) -0.023(2)
C29 0.042(2) 0.046(2) 0.043(2) -0.0199(17) 0.0138(17) -0.029(2)
C30 0.034(2) 0.036(2) 0.0292(17) -0.0159(15) 0.0050(15) -0.0180(17)
C31 0.045(2) 0.031(2) 0.0324(19) -0.0137(15) 0.0068(16) -0.0218(18)
C32 0.037(2) 0.0286(19) 0.0252(17) -0.0116(14) 0.0020(15) -0.0125(16)
C33 0.046(2) 0.0280(19) 0.0363(19) -0.0145(15) 0.0029(16) -0.0151(17)
C34 0.041(2) 0.031(2) 0.040(2) -0.0150(16) -0.0033(17) -0.0054(17)
C35 0.033(2) 0.037(2) 0.0291(18) -0.0148(15) -0.0028(15) -0.0063(17)
C36 0.032(2) 0.041(2) 0.043(2) -0.0193(17) -0.0004(16) -0.0039(17)
C37 0.030(2) 0.054(3) 0.042(2) -0.0158(18) 0.0056(17) -0.0084(19)
C38 0.038(2) 0.042(2) 0.044(2) -0.0070(17) 0.0042(17) -0.0178(19)
C39 0.032(2) 0.033(2) 0.0317(18) -0.0086(15) -0.0017(15) -0.0090(16)
C40 0.0326(19) 0.0320(19) 0.0234(17) -0.0107(14) 0.0014(14) -0.0108(16)
C41 0.0332(19) 0.032(2) 0.0188(16) -0.0125(14) 0.0015(14) -0.0106(16)
N42 0.0282(15) 0.0301(16) 0.0230(14) -0.0140(12) 0.0037(11) -0.0104(13)
C43 0.0313(19) 0.0341(19) 0.0208(16) -0.0140(14) 0.0027(14) -0.0125(16)
C44 0.0315(19) 0.036(2) 0.0243(17) -0.0153(15) 0.0042(14) -0.0139(16)
Cl 0.0366(5) 0.0300(5) 0.0562(6) -0.0203(4) 0.0040(4) -0.0061(4)
O1 0.0506(17) 0.0441(16) 0.0714(19) -0.0350(14) 0.0251(14) -0.0195(13)
O2 0.072(2) 0.0527(17) 0.0453(17) -0.0117(14) 0.0156(15) -0.0052(15)
O3 0.174(4) 0.054(2) 0.060(2) -0.0131(16) -0.009(2) -0.064(2)
O4 0.0337(18) 0.137(3) 0.169(4) -0.119(3) 0.012(2) -0.007(2)

loop_
_atom_type_symbol
_atom_type_description
_atom_type_scat_dispersion_real
_atom_type_scat_dispersion_imag
_atom_type_scat_source
C C 0.0033 0.0016 'International Tables Vol C Tables 4.2.6.8 and 6.1.1.4'
H H 0.0000 0.0000 'International Tables Vol C Tables 4.2.6.8 and 6.1.1.4'
N N 0.0061 0.0033 'International Tables Vol C Tables 4.2.6.8 and 6.1.1.4'
O O 0.0106 0.0060 'International Tables Vol C Tables 4.2.6.8 and 6.1.1.4'
Cl Cl 0.1484 0.1585 'International Tables Vol C Tables 4.2.6.8 and 6.1.1.4'
Cu Cu 0.3201 1.2651 'International Tables Vol C Tables 4.2.6.8 and 6.1.1.4'

loop_
_geom_angle_atom_site_label_1
_geom_angle_atom_site_label_2
_geom_angle_atom_site_label_3
_geom_angle
_geom_angle_site_symmetry_1
_geom_angle_site_symmetry_3
_geom_angle_publ_flag
N23 Cu N1 118.07(11) . . ?
N23 Cu N42 82.28(10) . . ?
N1 Cu N42 137.46(11) . . ?
N23 Cu N20 135.42(11) . . ?
N1 Cu N20 81.80(11) . . ?
N42 Cu N20 110.53(10) . . ?
C2 N1 C22 118.1(3) . . ?
C2 N1 Cu 129.4(3) . . ?
C22 N1 Cu 112.4(2) . . ?
N1 C2 C3 123.3(4) . . ?
C4 C3 C2 118.9(4) . . ?
C3 C4 C5 120.4(4) . . ?
C4 C5 C22 117.3(4) . . ?
C4 C5 C6 124.2(4) . . ?
C22 C5 C6 118.5(4) . . ?
C7 C6 C5 121.1(4) . . ?
C6 C7 C8 122.2(4) . . ?
C9 C8 C21 116.8(4) . . ?
C9 C8 C7 124.0(4) . . ?
C21 C8 C7 119.2(4) . . ?
C8 C9 C10 120.9(4) . . ?
C9 C10 C19 119.2(4) . . ?
C9 C10 C11 121.9(4) . . ?
C19 C10 C11 119.0(5) . . ?
C12 C11 C10 121.4(5) . . ?
C11 C12 C13 122.0(4) . . ?
C14 C13 C18 118.8(5) . . ?
C14 C13 C12 122.0(5) . . ?
C18 C13 C12 119.2(5) . . ?
C15 C14 C13 122.6(5) . . ?
C14 C15 C16 119.4(5) . . ?
C17 C16 C15 119.1(5) . . ?
C16 C17 C18 122.4(4) . . ?
C17 C18 C13 117.7(4) . . ?
C17 C18 C19 123.7(3) . . ?
C13 C18 C19 118.5(4) . . ?
N20 C19 C10 120.6(4) . . ?
N20 C19 C18 119.8(3) . . ?
C10 C19 C18 119.7(4) . . ?
C21 N20 C19 118.5(3) . . ?
C21 N20 Cu 107.2(2) . . ?
C19 N20 Cu 132.3(3) . . ?
N20 C21 C8 123.8(4) . . ?
N20 C21 C22 118.6(3) . . ?
C8 C21 C22 117.6(4) . . ?
N1 C22 C5 121.8(3) . . ?
N1 C22 C21 117.2(3) . . ?
C5 C22 C21 121.0(3) . . ?
C24 N23 C44 117.6(3) . . ?
C24 N23 Cu 130.2(2) . . ?
C44 N23 Cu 112.1(2) . . ?
N23 C24 C25 123.2(3) . . ?
C26 C25 C24 119.5(3) . . ?
C25 C26 C27 119.5(3) . . ?
C44 C27 C26 117.1(3) . . ?
C44 C27 C28 120.1(3) . . ?
C26 C27 C28 122.8(3) . . ?
C29 C28 C27 120.5(3) . . ?
C28 C29 C30 121.1(3) . . ?
C31 C30 C43 117.1(3) . . ?
C31 C30 C29 122.6(3) . . ?
C43 C30 C29 120.3(3) . . ?
C32 C31 C30 120.9(3) . . ?
C31 C32 C41 118.8(3) . . ?
C31 C32 C33 121.2(3) . . ?
C41 C32 C33 119.9(3) . . ?
C34 C33 C32 121.0(3) . . ?
C33 C34 C35 121.7(3) . . ?
C36 C35 C40 119.4(3) . . ?
C36 C35 C34 121.2(3) . . ?
C40 C35 C34 119.4(3) . . ?
C37 C36 C35 121.8(3) . . ?
C36 C37 C38 119.4(3) . . ?
C39 C38 C37 120.2(3) . . ?
C38 C39 C40 121.6(3) . . ?
C39 C40 C35 117.4(3) . . ?
C39 C40 C41 123.2(3) . . ?
C35 C40 C41 119.4(3) . . ?
N42 C41 C32 121.0(3) . . ?
N42 C41 C40 120.5(3) . . ?
C32 C41 C40 118.5(3) . . ?
C43 N42 C41 118.3(3) . . ?
C43 N42 Cu 107.6(2) . . ?
C41 N42 Cu 133.1(2) . . ?
N42 C43 C30 123.8(3) . . ?
N42 C43 C44 118.2(3) . . ?
C30 C43 C44 118.0(3) . . ?
N23 C44 C27 122.9(3) . . ?
N23 C44 C43 117.3(3) . . ?
C27 C44 C43 119.8(3) . . ?
O3 Cl O4 110.4(3) . . ?
O3 Cl O2 108.4(2) . . ?
O4 Cl O2 110.4(2) . . ?
O3 Cl O1 108.4(2) . . ?
O4 Cl O1 108.47(18) . . ?
O2 Cl O1 110.74(17) . . ?

loop_
_geom_bond_atom_site_label_1
_geom_bond_atom_site_label_2
_geom_bond_distance
_geom_bond_site_symmetry_2
_geom_bond_publ_flag
Cu N23 2.003(3) . ?
Cu N1 2.005(3) . ?
Cu N42 2.127(3) . ?
Cu N20 2.136(3) . ?
N1 C2 1.331(5) . ?
N1 C22 1.356(5) . ?
C2 C3 1.386(6) . ?
C3 C4 1.346(6) . ?
C4 C5 1.404(6) . ?
C5 C22 1.406(5) . ?
C5 C6 1.433(6) . ?
C6 C7 1.326(7) . ?
C7 C8 1.435(7) . ?
C8 C9 1.378(6) . ?
C8 C21 1.419(5) . ?
C9 C10 1.377(7) . ?
C10 C19 1.434(6) . ?
C10 C11 1.435(6) . ?
C11 C12 1.323(7) . ?
C12 C13 1.448(7) . ?
C13 C14 1.379(7) . ?
C13 C18 1.422(6) . ?
C14 C15 1.364(8) . ?
C15 C16 1.410(7) . ?
C16 C17 1.361(6) . ?
C17 C18 1.404(6) . ?
C18 C19 1.448(6) . ?
C19 N20 1.353(5) . ?
N20 C21 1.350(5) . ?
C21 C22 1.446(5) . ?
N23 C24 1.330(4) . ?
N23 C44 1.356(4) . ?
C24 C25 1.388(5) . ?
C25 C26 1.357(5) . ?
C26 C27 1.411(5) . ?
C27 C44 1.401(5) . ?
C27 C28 1.423(5) . ?
C28 C29 1.351(5) . ?
C29 C30 1.432(5) . ?
C30 C31 1.388(5) . ?
C30 C43 1.406(5) . ?
C31 C32 1.382(5) . ?
C32 C41 1.425(5) . ?
C32 C33 1.439(5) . ?
C33 C34 1.334(5) . ?
C34 C35 1.432(5) . ?
C35 C36 1.399(5) . ?
C35 C40 1.425(5) . ?
C36 C37 1.358(5) . ?
C37 C38 1.400(5) . ?
C38 C39 1.376(5) . ?
C39 C40 1.403(5) . ?
C40 C41 1.449(5) . ?
C41 N42 1.363(4) . ?
N42 C43 1.353(4) . ?
C43 C44 1.457(5) . ?
Cl O3 1.414(3) . ?
Cl O4 1.413(3) . ?
Cl O2 1.423(3) . ?
Cl O1 1.426(3) . ?

loop_
_geom_torsion_atom_site_label_1
_geom_torsion_atom_site_label_2
_geom_torsion_atom_site_label_3
_geom_torsion_atom_site_label_4
_geom_torsion
_geom_torsion_site_symmetry_1
_geom_torsion_site_symmetry_2
_geom_torsion_site_symmetry_3
_geom_torsion_site_symmetry_4
_geom_torsion_publ_flag
N23 Cu N1 C2 34.6(3) . . . . ?
N42 Cu N1 C2 -76.2(3) . . . . ?
N20 Cu N1 C2 172.3(3) . . . . ?
N23 Cu N1 C22 -150.0(2) . . . . ?
N42 Cu N1 C22 99.1(2) . . . . ?
N20 Cu N1 C22 -12.4(2) . . . . ?
C22 N1 C2 C3 0.2(5) . . . . ?
Cu N1 C2 C3 175.3(3) . . . . ?
N1 C2 C3 C4 -3.5(6) . . . . ?
C2 C3 C4 C5 2.2(6) . . . . ?
C3 C4 C5 C22 2.1(5) . . . . ?
C3 C4 C5 C6 -176.7(4) . . . . ?
C4 C5 C6 C7 -179.6(4) . . . . ?
C22 C5 C6 C7 1.6(6) . . . . ?
C5 C6 C7 C8 2.5(7) . . . . ?
C6 C7 C8 C9 177.9(4) . . . . ?
C6 C7 C8 C21 -2.3(6) . . . . ?
C21 C8 C9 C10 2.4(6) . . . . ?
C7 C8 C9 C10 -177.7(4) . . . . ?
C8 C9 C10 C19 0.1(6) . . . . ?
C8 C9 C10 C11 179.4(4) . . . . ?
C9 C10 C11 C12 -179.2(4) . . . . ?
C19 C10 C11 C12 0.1(6) . . . . ?
C10 C11 C12 C13 3.6(7) . . . . ?
C11 C12 C13 C14 175.3(5) . . . . ?
C11 C12 C13 C18 -2.9(6) . . . . ?
C18 C13 C14 C15 0.6(7) . . . . ?
C12 C13 C14 C15 -177.6(4) . . . . ?
C13 C14 C15 C16 0.9(8) . . . . ?
C14 C15 C16 C17 -1.1(8) . . . . ?
C15 C16 C17 C18 -0.2(7) . . . . ?
C16 C17 C18 C13 1.7(6) . . . . ?
C16 C17 C18 C19 179.4(4) . . . . ?
C14 C13 C18 C17 -1.8(6) . . . . ?
C12 C13 C18 C17 176.4(4) . . . . ?
C14 C13 C18 C19 -179.7(4) . . . . ?
C12 C13 C18 C19 -1.5(5) . . . . ?
C9 C10 C19 N20 -3.7(5) . . . . ?
C11 C10 C19 N20 176.9(3) . . . . ?
C9 C10 C19 C18 175.0(3) . . . . ?
C11 C10 C19 C18 -4.4(5) . . . . ?
C17 C18 C19 N20 5.9(5) . . . . ?
C13 C18 C19 N20 -176.4(3) . . . . ?
C17 C18 C19 C10 -172.8(3) . . . . ?
C13 C18 C19 C10 5.0(5) . . . . ?
C10 C19 N20 C21 4.5(5) . . . . ?
C18 C19 N20 C21 -174.2(3) . . . . ?
C10 C19 N20 Cu -157.0(3) . . . . ?
C18 C19 N20 Cu 24.3(5) . . . . ?
N23 Cu N20 C21 137.1(2) . . . . ?
N1 Cu N20 C21 15.0(2) . . . . ?
N42 Cu N20 C21 -122.8(2) . . . . ?
N23 Cu N20 C19 -59.9(4) . . . . ?
N1 Cu N20 C19 178.0(3) . . . . ?
N42 Cu N20 C19 40.2(3) . . . . ?
C19 N20 C21 C8 -1.9(5) . . . . ?
Cu N20 C21 C8 163.9(3) . . . . ?
C19 N20 C21 C22 178.7(3) . . . . ?
Cu N20 C21 C22 -15.5(3) . . . . ?
C9 C8 C21 N20 -1.6(5) . . . . ?
C7 C8 C21 N20 178.6(3) . . . . ?
C9 C8 C21 C22 177.8(3) . . . . ?
C7 C8 C21 C22 -2.0(5) . . . . ?
C2 N1 C22 C5 4.4(5) . . . . ?
Cu N1 C22 C5 -171.5(3) . . . . ?
C2 N1 C22 C21 -176.3(3) . . . . ?
Cu N1 C22 C21 7.8(4) . . . . ?
C4 C5 C22 N1 -5.5(5) . . . . ?
C6 C5 C22 N1 173.3(3) . . . . ?
C4 C5 C22 C21 175.2(3) . . . . ?
C6 C5 C22 C21 -6.0(5) . . . . ?
N20 C21 C22 N1 6.2(5) . . . . ?
C8 C21 C22 N1 -173.2(3) . . . . ?
N20 C21 C22 C5 -174.4(3) . . . . ?
C8 C21 C22 C5 6.1(5) . . . . ?
N1 Cu N23 C24 30.4(3) . . . . ?
N42 Cu N23 C24 170.8(3) . . . . ?
N20 Cu N23 C24 -77.7(3) . . . . ?
N1 Cu N23 C44 -153.1(2) . . . . ?
N42 Cu N23 C44 -12.7(2) . . . . ?
N20 Cu N23 C44 98.8(2) . . . . ?
C44 N23 C24 C25 -2.4(5) . . . . ?
Cu N23 C24 C25 173.9(3) . . . . ?
N23 C24 C25 C26 -1.3(6) . . . . ?
C24 C25 C26 C27 1.9(5) . . . . ?
C25 C26 C27 C44 1.1(5) . . . . ?
C25 C26 C27 C28 -179.9(3) . . . . ?
C44 C27 C28 C29 2.4(5) . . . . ?
C26 C27 C28 C29 -176.5(3) . . . . ?
C27 C28 C29 C30 1.9(5) . . . . ?
C28 C29 C30 C31 175.2(3) . . . . ?
C28 C29 C30 C43 -3.9(5) . . . . ?
C43 C30 C31 C32 0.4(5) . . . . ?
C29 C30 C31 C32 -178.7(3) . . . . ?
C30 C31 C32 C41 -0.6(5) . . . . ?
C30 C31 C32 C33 -179.8(3) . . . . ?
C31 C32 C33 C34 177.6(3) . . . . ?
C41 C32 C33 C34 -1.5(5) . . . . ?
C32 C33 C34 C35 1.5(5) . . . . ?
C33 C34 C35 C36 179.8(3) . . . . ?
C33 C34 C35 C40 1.2(5) . . . . ?
C40 C35 C36 C37 0.3(5) . . . . ?
C34 C35 C36 C37 -178.3(3) . . . . ?
C35 C36 C37 C38 2.3(6) . . . . ?
C36 C37 C38 C39 -1.6(6) . . . . ?
C37 C38 C39 C40 -1.7(5) . . . . ?
C38 C39 C40 C35 4.2(5) . . . . ?
C38 C39 C40 C41 -176.9(3) . . . . ?
C36 C35 C40 C39 -3.5(5) . . . . ?
C34 C35 C40 C39 175.2(3) . . . . ?
C36 C35 C40 C41 177.5(3) . . . . ?
C34 C35 C40 C41 -3.8(5) . . . . ?
C31 C32 C41 N42 -0.3(4) . . . . ?
C33 C32 C41 N42 178.8(3) . . . . ?
C31 C32 C41 C40 179.7(3) . . . . ?
C33 C32 C41 C40 -1.2(4) . . . . ?
C39 C40 C41 N42 4.9(5) . . . . ?
C35 C40 C41 N42 -176.2(3) . . . . ?
C39 C40 C41 C32 -175.1(3) . . . . ?
C35 C40 C41 C32 3.8(4) . . . . ?
C32 C41 N42 C43 1.4(4) . . . . ?
C40 C41 N42 C43 -178.6(3) . . . . ?
C32 C41 N42 Cu -165.4(2) . . . . ?
C40 C41 N42 Cu 14.6(4) . . . . ?
N23 Cu N42 C43 14.09(19) . . . . ?
N1 Cu N42 C43 137.8(2) . . . . ?
N20 Cu N42 C43 -121.7(2) . . . . ?
N23 Cu N42 C41 -178.1(3) . . . . ?
N1 Cu N42 C41 -54.4(3) . . . . ?
N20 Cu N42 C41 46.1(3) . . . . ?
C41 N42 C43 C30 -1.7(4) . . . . ?
Cu N42 C43 C30 168.3(2) . . . . ?
C41 N42 C43 C44 176.7(3) . . . . ?
Cu N42 C43 C44 -13.4(3) . . . . ?
C31 C30 C43 N42 0.7(5) . . . . ?
C29 C30 C43 N42 179.9(3) . . . . ?
C31 C30 C43 C44 -177.6(3) . . . . ?
C29 C30 C43 C44 1.5(4) . . . . ?
C24 N23 C44 C27 5.6(5) . . . . ?
Cu N23 C44 C27 -171.4(2) . . . . ?
C24 N23 C44 C43 -173.7(3) . . . . ?
Cu N23 C44 C43 9.4(3) . . . . ?
C26 C27 C44 N23 -5.0(5) . . . . ?
C28 C27 C44 N23 176.0(3) . . . . ?
C26 C27 C44 C43 174.3(3) . . . . ?
C28 C27 C44 C43 -4.7(5) . . . . ?
N42 C43 C44 N23 3.6(4) . . . . ?
C30 C43 C44 N23 -178.0(3) . . . . ?
N42 C43 C44 C27 -175.7(3) . . . . ?
C30 C43 C44 C27 2.7(4) . . . . ?
